data_7038749
loop_
_publ_author_name
'Qin, Long-Fang'
'Pang, Chun-Yan'
'Han, Wang-Kang'
'Zhang, Feng-Li'
'Tian, Lei'
'Gu, Zhi-Guo'
'Ren, Xuehong'
'Li, Zaijun'

_publ_section_title
;
 Spin crossover properties of enantiomers, co-enantiomers, racemates, and
 co-racemates.
;
_journal_issue 17
_journal_name_full 'Dalton transactions (Cambridge, England : 2003)'
_journal_page_first 7340
_journal_page_last 7348
_journal_paper_doi 10.1039/c6dt00210b
_journal_volume 45
_journal_year 2016
_chemical_absolute_configuration rmad
_chemical_formula_moiety 'C51 H69 Fe N9, 2(Cl O4)'
_chemical_formula_sum 'C51 H69 Cl2 Fe N9 O8'
_chemical_formula_weight 1062.90
_chemical_name_systematic
; 
 ? 
;
_space_group_IT_number 198
_symmetry_cell_setting cubic
_symmetry_space_group_name_Hall 'P 2ac 2ab 3'
_symmetry_space_group_name_H-M 'P 21 3'
_atom_sites_solution_hydrogens geom
_atom_sites_solution_primary direct
_atom_sites_solution_secondary difmap
_audit_creation_method SHELXL-97
_audit_update_record
;
2015-09-21 deposited with the CCDC.
2016-03-10 downloaded from the CCDC.
;
_cell_angle_alpha 90.00
_cell_angle_beta 90.00
_cell_angle_gamma 90.00
_cell_formula_units_Z 4
_cell_length_a 17.4496(4)
_cell_length_b 17.4496(4)
_cell_length_c 17.4496(4)
_cell_measurement_reflns_used 4297
_cell_measurement_temperature 173(2)
_cell_measurement_theta_max 25.07
_cell_measurement_theta_min 3.30
_cell_volume 5313.2(2)
_computing_structure_refinement 'SHELXL-97 (Sheldrick, 2008)'
_computing_structure_solution 'SHELXS-97 (Sheldrick, 2008)'
_diffrn_ambient_temperature 173(2)
_diffrn_measured_fraction_theta_full 0.996
_diffrn_measured_fraction_theta_max 0.996
_diffrn_measurement_device_type 'PHOTON 100 CMOS detector'
_diffrn_measurement_method 'omega scan'
_diffrn_radiation_monochromator graphite
_diffrn_radiation_source 'fine-focus sealed tube'
_diffrn_radiation_type MoK\a
_diffrn_radiation_wavelength 0.71073
_diffrn_reflns_av_R_equivalents 0.0733
_diffrn_reflns_av_sigmaI/netI 0.0499
_diffrn_reflns_limit_h_max 20
_diffrn_reflns_limit_h_min -16
_diffrn_reflns_limit_k_max 21
_diffrn_reflns_limit_k_min -16
_diffrn_reflns_limit_l_max 20
_diffrn_reflns_limit_l_min -20
_diffrn_reflns_number 17465
_diffrn_reflns_theta_full 25.35
_diffrn_reflns_theta_max 25.35
_diffrn_reflns_theta_min 3.30
_exptl_absorpt_coefficient_mu 0.445
_exptl_absorpt_correction_T_max 0.8707
_exptl_absorpt_correction_T_min 0.8707
_exptl_absorpt_correction_type multi-scan
_exptl_absorpt_process_details 'SADABS (Bruker, 2000)'
_exptl_crystal_colour violet
_exptl_crystal_density_diffrn 1.329
_exptl_crystal_density_method 'not measured'
_exptl_crystal_description tetrahedron
_exptl_crystal_F_000 2248
_exptl_crystal_size_max 0.32
_exptl_crystal_size_mid 0.32
_exptl_crystal_size_min 0.32
_refine_diff_density_max 0.705
_refine_diff_density_min -0.248
_refine_diff_density_rms 0.059
_refine_ls_abs_structure_details 'Flack H D (1983), Acta Cryst. A39, 876-881'
_refine_ls_abs_structure_Flack -0.04(4)
_refine_ls_extinction_method none
_refine_ls_goodness_of_fit_ref 1.070
_refine_ls_hydrogen_treatment constr
_refine_ls_matrix_type full
_refine_ls_number_parameters 215
_refine_ls_number_reflns 3256
_refine_ls_number_restraints 0
_refine_ls_restrained_S_all 1.070
_refine_ls_R_factor_all 0.0868
_refine_ls_R_factor_gt 0.0534
_refine_ls_shift/su_max 0.001
_refine_ls_shift/su_mean 0.000
_refine_ls_structure_factor_coef Fsqd
_refine_ls_weighting_details 'calc w=1/[\s^2^(Fo^2^)+(0.1089P)^2^+0.0000P] where P=(Fo^2^+2Fc^2^)/3'
_refine_ls_weighting_scheme calc
_refine_ls_wR_factor_gt 0.1377
_refine_ls_wR_factor_ref 0.1685
_reflns_number_gt 2473
_reflns_number_total 3256
_reflns_threshold_expression >2sigma(I)
_cod_data_source_file c6dt00210b2.cif
_cod_data_source_block 1
_cod_depositor_comments
;
The following automatic conversions were performed:

'_symmetry_cell_setting' value 'Cubic' changed to 'cubic' according
to
/usr/data/users/saulius/crontab/automatic-downloads/rss-feeds/RSC/lib/dictionaries/cif_core.dic
dictionary named 'cif_core.dic' version 2.4.2 from 2011-04-26.

Automatic conversion script
Id: cif_fix_values 4268 2015-11-12 08:31:59Z antanas 

 Adding full bibliography for 7038747--7038756.cif.
;
_cod_original_sg_symbol_H-M 'P2(1)3  '
_cod_database_code 7038749

loop_
_symmetry_equiv_pos_as_xyz
'x, y, z'
'-x+1/2, -y, z+1/2'
'-x, y+1/2, -z+1/2'
'x+1/2, -y+1/2, -z'
'z, x, y'
'z+1/2, -x+1/2, -y'
'-z+1/2, -x, y+1/2'
'-z, x+1/2, -y+1/2'
'y, z, x'
'-y, z+1/2, -x+1/2'
'y+1/2, -z+1/2, -x'
'-y+1/2, -z, x+1/2'

loop_
_atom_site_label
_atom_site_type_symbol
_atom_site_fract_x
_atom_site_fract_y
_atom_site_fract_z
_atom_site_U_iso_or_equiv
_atom_site_adp_type
_atom_site_occupancy
_atom_site_symmetry_multiplicity
_atom_site_calc_flag
_atom_site_refinement_flags
C1 C 0.7013(3) 0.1946(2) 0.9102(3) 0.0332(10) Uani 1 1 d .
C2 C 0.8189(3) 0.1509(3) 0.8966(3) 0.0433(11) Uani 1 1 d .
H2 H 0.8639 0.1206 0.9009 0.052 Uiso 1 1 calc R
C3 C 0.8106(3) 0.2172(3) 0.8551(3) 0.0397(11) Uani 1 1 d .
H3 H 0.8496 0.2407 0.8253 0.048 Uiso 1 1 calc R
C4 C 0.6244(3) 0.2124(3) 0.9299(3) 0.0370(11) Uani 1 1 d .
H4 H 0.5940 0.1803 0.9617 0.044 Uiso 1 1 calc R
C5 C 0.5212(3) 0.3026(3) 0.9224(3) 0.0358(10) Uani 1 1 d .
H5 H 0.5254 0.3572 0.9394 0.043 Uiso 1 1 calc R
C6 C 0.4683(3) 0.3004(3) 0.8532(3) 0.0368(10) Uani 1 1 d .
C7 C 0.4620(3) 0.2345(3) 0.8090(3) 0.0402(12) Uani 1 1 d .
H7 H 0.4933 0.1913 0.8201 0.048 Uiso 1 1 calc R
C8 C 0.4108(3) 0.2313(3) 0.7495(3) 0.0492(13) Uani 1 1 d .
H8 H 0.4057 0.1852 0.7210 0.059 Uiso 1 1 calc R
C9 C 0.3668(3) 0.2938(4) 0.7305(3) 0.0556(14) Uani 1 1 d .
H9 H 0.3334 0.2920 0.6876 0.067 Uiso 1 1 calc R
C10 C 0.3720(3) 0.3597(3) 0.7750(3) 0.0494(13) Uani 1 1 d .
H10 H 0.3409 0.4028 0.7631 0.059 Uiso 1 1 calc R
C11 C 0.4218(3) 0.3632(3) 0.8363(3) 0.0414(11) Uani 1 1 d .
H11 H 0.4244 0.4082 0.8669 0.050 Uiso 1 1 calc R
C12 C 0.4820(3) 0.2572(3) 0.9868(3) 0.0419(11) Uani 1 1 d .
H12A H 0.4748 0.2040 0.9705 0.063 Uiso 1 1 calc R
H12B H 0.4320 0.2802 0.9981 0.063 Uiso 1 1 calc R
H12C H 0.5141 0.2586 1.0328 0.063 Uiso 1 1 calc R
C13 C 0.7331(3) 0.0723(3) 0.9824(3) 0.0451(12) Uani 1 1 d .
H13A H 0.6847 0.0827 1.0102 0.054 Uiso 1 1 calc R
H13B H 0.7746 0.0687 1.0209 0.054 Uiso 1 1 calc R
C14 C 0.7262(4) -0.0020(3) 0.9428(3) 0.0538(14) Uani 1 1 d .
H14A H 0.7714 -0.0101 0.9095 0.065 Uiso 1 1 calc R
H14B H 0.6799 -0.0019 0.9099 0.065 Uiso 1 1 calc R
C15 C 0.7205(4) -0.0676(3) 1.0020(3) 0.0545(14) Uani 1 1 d .
H15A H 0.7663 -0.0660 1.0354 0.065 Uiso 1 1 calc R
H15B H 0.6750 -0.0587 1.0347 0.065 Uiso 1 1 calc R
C16 C 0.7147(5) -0.1442(3) 0.9678(4) 0.0709(18) Uani 1 1 d .
H16A H 0.7581 -0.1520 0.9322 0.085 Uiso 1 1 calc R
H16B H 0.6667 -0.1474 0.9376 0.085 Uiso 1 1 calc R
C17 C 0.7150(4) -0.2075(3) 1.0270(4) 0.0659(16) Uani 1 1 d .
H17A H 0.7107 -0.2573 1.0012 0.099 Uiso 1 1 calc R
H17B H 0.6715 -0.2008 1.0619 0.099 Uiso 1 1 calc R
H17C H 0.7629 -0.2056 1.0562 0.099 Uiso 1 1 calc R
Cl1 Cl 0.48563(8) 0.01437(8) 0.98563(8) 0.0494(5) Uani 1 3 d S
Cl2 Cl 0.97082(7) 0.97082(7) 0.97082(7) 0.0403(5) Uani 1 3 d S
Fe1 Fe 0.67280(3) 0.32720(3) 0.82720(3) 0.0306(3) Uani 1 3 d S
N1 N 0.7375(2) 0.2440(2) 0.8634(2) 0.0348(8) Uani 1 1 d .
N2 N 0.7494(2) 0.1369(2) 0.9308(2) 0.0392(9) Uani 1 1 d .
N3 N 0.5991(2) 0.2760(2) 0.9012(2) 0.0317(8) Uani 1 1 d .
O1 O 0.5432(3) 0.0602(3) 1.0217(3) 0.0762(13) Uani 1 1 d .
O2 O 0.4378(2) 0.0622(2) 0.9378(2) 0.080(2) Uani 1 3 d S
O3 O 0.9713(4) 1.0449(3) 0.9424(4) 0.130(3) Uani 1 1 d .
O4 O 0.9250(3) 0.9250(3) 0.9250(3) 0.108(3) Uani 1 3 d S

loop_
_atom_site_aniso_label
_atom_site_aniso_U_11
_atom_site_aniso_U_22
_atom_site_aniso_U_33
_atom_site_aniso_U_23
_atom_site_aniso_U_13
_atom_site_aniso_U_12
C1 0.034(2) 0.030(2) 0.035(2) 0.0022(18) 0.0011(19) 0.0005(18)
C2 0.035(2) 0.049(3) 0.046(3) 0.000(2) -0.003(2) 0.006(2)
C3 0.030(3) 0.043(3) 0.046(3) 0.002(2) 0.005(2) 0.003(2)
C4 0.036(3) 0.038(3) 0.037(2) 0.000(2) -0.003(2) -0.004(2)
C5 0.032(2) 0.036(2) 0.040(2) 0.0003(19) 0.006(2) 0.0015(19)
C6 0.034(2) 0.038(2) 0.038(2) -0.003(2) 0.004(2) -0.0005(19)
C7 0.037(3) 0.036(2) 0.047(3) -0.001(2) 0.001(2) -0.004(2)
C8 0.050(3) 0.048(3) 0.050(3) -0.007(2) -0.007(3) -0.011(3)
C9 0.049(3) 0.068(4) 0.050(3) 0.011(3) -0.012(3) -0.010(3)
C10 0.038(3) 0.048(3) 0.062(3) 0.020(3) -0.001(2) 0.002(2)
C11 0.036(2) 0.035(2) 0.053(3) 0.008(2) 0.000(2) 0.001(2)
C12 0.035(2) 0.052(3) 0.039(3) 0.000(2) 0.005(2) -0.005(2)
C13 0.041(3) 0.053(3) 0.041(3) 0.015(2) 0.002(2) 0.008(2)
C14 0.068(4) 0.043(3) 0.051(3) 0.011(3) 0.006(3) -0.001(3)
C15 0.060(3) 0.051(3) 0.053(3) 0.007(3) -0.002(3) 0.003(3)
C16 0.100(5) 0.046(3) 0.067(4) -0.001(3) 0.004(4) 0.012(3)
C17 0.081(4) 0.045(3) 0.071(4) -0.001(3) 0.004(3) -0.001(3)
Cl1 0.0494(5) 0.0494(5) 0.0494(5) -0.0010(6) 0.0010(6) -0.0010(6)
Cl2 0.0403(5) 0.0403(5) 0.0403(5) 0.0002(5) 0.0002(5) 0.0002(5)
Fe1 0.0306(3) 0.0306(3) 0.0306(3) 0.0008(3) -0.0008(3) -0.0008(3)
N1 0.032(2) 0.036(2) 0.036(2) 0.0002(17) -0.0028(16) -0.0008(16)
N2 0.043(2) 0.035(2) 0.039(2) 0.0044(17) -0.0001(18) 0.0062(18)
N3 0.0296(19) 0.035(2) 0.0303(19) -0.0024(16) -0.0033(15) -0.0013(16)
O1 0.081(3) 0.068(3) 0.080(3) -0.007(2) -0.009(3) -0.020(2)
O2 0.080(2) 0.080(2) 0.080(2) 0.015(2) -0.015(2) 0.015(2)
O3 0.148(6) 0.066(3) 0.177(7) 0.056(4) -0.051(5) -0.016(4)
O4 0.108(3) 0.108(3) 0.108(3) -0.032(3) -0.032(3) -0.032(3)

loop_
_atom_type_symbol
_atom_type_description
_atom_type_scat_dispersion_real
_atom_type_scat_dispersion_imag
_atom_type_scat_source
C C 0.0033 0.0016 'International Tables Vol C Tables 4.2.6.8 and 6.1.1.4'
H H 0.0000 0.0000 'International Tables Vol C Tables 4.2.6.8 and 6.1.1.4'
N N 0.0061 0.0033 'International Tables Vol C Tables 4.2.6.8 and 6.1.1.4'
O O 0.0106 0.0060 'International Tables Vol C Tables 4.2.6.8 and 6.1.1.4'
Cl Cl 0.1484 0.1585 'International Tables Vol C Tables 4.2.6.8 and 6.1.1.4'
Fe Fe 0.3463 0.8444 'International Tables Vol C Tables 4.2.6.8 and 6.1.1.4'

loop_
_geom_angle_atom_site_label_1
_geom_angle_atom_site_label_2
_geom_angle_atom_site_label_3
_geom_angle
_geom_angle_site_symmetry_1
_geom_angle_site_symmetry_3
N1 C1 N2 110.2(4) . .
N1 C1 C4 116.8(4) . .
N2 C1 C4 133.0(4) . .
C3 C2 N2 106.6(4) . .
C3 C2 H2 126.7 . .
N2 C2 H2 126.7 . .
N1 C3 C2 109.3(4) . .
N1 C3 H3 125.3 . .
C2 C3 H3 125.3 . .
N3 C4 C1 114.6(4) . .
N3 C4 H4 122.7 . .
C1 C4 H4 122.7 . .
N3 C5 C6 110.5(4) . .
N3 C5 C12 115.4(4) . .
C6 C5 C12 107.3(4) . .
N3 C5 H5 107.8 . .
C6 C5 H5 107.8 . .
C12 C5 H5 107.8 . .
C7 C6 C11 119.2(4) . .
C7 C6 C5 120.6(4) . .
C11 C6 C5 120.0(4) . .
C8 C7 C6 120.3(5) . .
C8 C7 H7 119.8 . .
C6 C7 H7 119.8 . .
C7 C8 C9 121.0(5) . .
C7 C8 H8 119.5 . .
C9 C8 H8 119.5 . .
C8 C9 C10 119.0(5) . .
C8 C9 H9 120.5 . .
C10 C9 H9 120.5 . .
C11 C10 C9 120.7(5) . .
C11 C10 H10 119.7 . .
C9 C10 H10 119.7 . .
C10 C11 C6 119.7(5) . .
C10 C11 H11 120.2 . .
C6 C11 H11 120.2 . .
C5 C12 H12A 109.5 . .
C5 C12 H12B 109.5 . .
H12A C12 H12B 109.5 . .
C5 C12 H12C 109.5 . .
H12A C12 H12C 109.5 . .
H12B C12 H12C 109.5 . .
N2 C13 C14 113.8(4) . .
N2 C13 H13A 108.8 . .
C14 C13 H13A 108.8 . .
N2 C13 H13B 108.8 . .
C14 C13 H13B 108.8 . .
H13A C13 H13B 107.7 . .
C13 C14 C15 110.0(5) . .
C13 C14 H14A 109.7 . .
C15 C14 H14A 109.7 . .
C13 C14 H14B 109.7 . .
C15 C14 H14B 109.7 . .
H14A C14 H14B 108.2 . .
C16 C15 C14 114.1(5) . .
C16 C15 H15A 108.7 . .
C14 C15 H15A 108.7 . .
C16 C15 H15B 108.7 . .
C14 C15 H15B 108.7 . .
H15A C15 H15B 107.6 . .
C15 C16 C17 112.9(5) . .
C15 C16 H16A 109.0 . .
C17 C16 H16A 109.0 . .
C15 C16 H16B 109.0 . .
C17 C16 H16B 109.0 . .
H16A C16 H16B 107.8 . .
C16 C17 H17A 109.5 . .
C16 C17 H17B 109.5 . .
H17A C17 H17B 109.5 . .
C16 C17 H17C 109.5 . .
H17A C17 H17C 109.5 . .
H17B C17 H17C 109.5 . .
O1 Cl1 O1 109.2(2) 6_456 12_565
O1 Cl1 O1 109.2(2) 6_456 .
O1 Cl1 O1 109.2(2) 12_565 .
O1 Cl1 O2 109.7(2) 6_456 .
O1 Cl1 O2 109.7(2) 12_565 .
O1 Cl1 O2 109.7(2) . .
O4 Cl2 O3 109.6(3) . 5
O4 Cl2 O3 109.6(3) . 9
O3 Cl2 O3 109.3(3) 5 9
O4 Cl2 O3 109.6(3) . .
O3 Cl2 O3 109.3(3) 5 .
O3 Cl2 O3 109.3(3) 9 .
N1 Fe1 N1 89.90(17) . 7_665
N1 Fe1 N1 89.90(17) . 10_646
N1 Fe1 N1 89.90(17) 7_665 10_646
N1 Fe1 N3 80.36(15) . .
N1 Fe1 N3 90.76(15) 7_665 .
N1 Fe1 N3 170.23(16) 10_646 .
N1 Fe1 N3 90.76(15) . 10_646
N1 Fe1 N3 170.23(16) 7_665 10_646
N1 Fe1 N3 80.35(15) 10_646 10_646
N3 Fe1 N3 98.96(14) . 10_646
N1 Fe1 N3 170.23(16) . 7_665
N1 Fe1 N3 80.35(15) 7_665 7_665
N1 Fe1 N3 90.76(15) 10_646 7_665
N3 Fe1 N3 98.96(14) . 7_665
N3 Fe1 N3 98.96(14) 10_646 7_665
C1 N1 C3 106.4(4) . .
C1 N1 Fe1 113.8(3) . .
C3 N1 Fe1 139.7(3) . .
C1 N2 C2 107.4(4) . .
C1 N2 C13 127.6(4) . .
C2 N2 C13 124.9(4) . .
C4 N3 C5 119.0(4) . .
C4 N3 Fe1 114.0(3) . .
C5 N3 Fe1 127.0(3) . .

loop_
_geom_bond_atom_site_label_1
_geom_bond_atom_site_label_2
_geom_bond_distance
_geom_bond_site_symmetry_2
C1 N1 1.344(6) .
C1 N2 1.358(6) .
C1 C4 1.420(6) .
C2 C3 1.372(7) .
C2 N2 1.374(6) .
C2 H2 0.9500 .
C3 N1 1.368(6) .
C3 H3 0.9500 .
C4 N3 1.296(6) .
C4 H4 0.9500 .
C5 N3 1.483(6) .
C5 C6 1.521(6) .
C5 C12 1.536(6) .
C5 H5 1.0000 .
C6 C7 1.389(6) .
C6 C11 1.395(6) .
C7 C8 1.370(7) .
C7 H7 0.9500 .
C8 C9 1.375(8) .
C8 H8 0.9500 .
C9 C10 1.391(8) .
C9 H9 0.9500 .
C10 C11 1.380(7) .
C10 H10 0.9500 .
C11 H11 0.9500 .
C12 H12A 0.9800 .
C12 H12B 0.9800 .
C12 H12C 0.9800 .
C13 N2 1.471(6) .
C13 C14 1.473(8) .
C13 H13A 0.9900 .
C13 H13B 0.9900 .
C14 C15 1.545(8) .
C14 H14A 0.9900 .
C14 H14B 0.9900 .
C15 C16 1.468(8) .
C15 H15A 0.9900 .
C15 H15B 0.9900 .
C16 C17 1.512(8) .
C16 H16A 0.9900 .
C16 H16B 0.9900 .
C17 H17A 0.9800 .
C17 H17B 0.9800 .
C17 H17C 0.9800 .
Cl1 O1 1.430(4) 6_456
Cl1 O1 1.430(4) 12_565
Cl1 O1 1.430(4) .
Cl1 O2 1.445(8) .
Cl2 O4 1.385(9) .
Cl2 O3 1.385(5) 5
Cl2 O3 1.385(5) 9
Cl2 O3 1.385(5) .
Fe1 N1 1.944(4) .
Fe1 N1 1.945(4) 7_665
Fe1 N1 1.945(4) 10_646
Fe1 N3 2.030(4) .
Fe1 N3 2.030(4) 10_646
Fe1 N3 2.030(4) 7_665
